data_2101652
loop_
_publ_author_name
'Iversen, B. B.'
'Larsen, F. K.'
'Figgis, B. N.'
'Reynolds, P. A.'
'Schultz, A. J.'

_publ_section_title
;
 Atomic displacement parameters for Ni(ND~3~)~4~(NO~2~)~2~ from 9 K
 X-ray and 13 K time-of-flight neutron diffraction data
;
_journal_issue 6
_journal_name_full 'Acta Crystallographica Section B'
_journal_page_first 923
_journal_page_last 931
_journal_paper_doi 10.1107/S010876819600794X
_journal_volume 52
_journal_year 1996
_chemical_formula_sum 'D12 N6 Ni O4'
_symmetry_cell_setting monoclinic
_symmetry_space_group_name_Hall '-C 2y'
_symmetry_space_group_name_H-M 'C 1 2/m 1'
_cell_angle_alpha 90.0
_cell_angle_beta 114.860(10)
_cell_angle_gamma 90.0
_cell_formula_units_Z 2
_cell_length_a 10.6090(10)
_cell_length_b 6.7730(10)
_cell_length_c 5.8790(10)
_cell_volume 383.3
_diffrn_radiation_probe neutron
_diffrn_radiation_type neutron
_diffrn_radiation_wavelength '0.7 to 4.2'
_exptl_absorpt_coefficient_mu 13.11
_exptl_crystal_density_diffrn 1.959
_cod_data_source_file sh0080.cif
_cod_original_formula_sum 'D12 N6 Ni1 O4'
_cod_database_code 2101652

loop_
_atom_site_label
_atom_site_fract_x
_atom_site_fract_y
_atom_site_fract_z
Ni .0 .0 .0
O1 .30843(9) .0 .1917(2)
O2 .21350(10) .0 -.2088(2)
N1 .20037(6) .0 -.00630(10)
N2 .06553(4) .22459(7) .27296(8)
D1 .10820(10) .1725(2) .4513(2)
D2 .13790(10) .3126(2) .2538(2)
D3 -.01460(10) .3136(2) .2569(2)
